data_7008139
loop_
_publ_author_name
'Shukla, Piyush'
'Cowley, Alan H.'
'Jones, Jamie N.'
'Gordon, John C.'
'Scott, Brian L.'

_publ_section_title
;
 Fluoroaryl-substituted aminoalane dimers: syntheses and structures.
;
_journal_issue 6
_journal_name_full 'Dalton transactions (Cambridge, England : 2003)'
_journal_page_first 1019
_journal_page_last 1022
_journal_paper_doi 10.1039/b417652a
_journal_year 2005
_chemical_formula_sum 'C8 H10 Al F N'
_chemical_formula_weight 166.15
_chemical_name_systematic
;
?
;
_space_group_IT_number 61
_symmetry_cell_setting orthorhombic
_symmetry_space_group_name_Hall '-P 2ac 2ab'
_symmetry_space_group_name_H-M 'P b c a'
_atom_sites_solution_hydrogens geom
_atom_sites_solution_primary direct
_atom_sites_solution_secondary difmap
_audit_creation_method SHELXL-97
_cell_angle_alpha 90.00
_cell_angle_beta 90.00
_cell_angle_gamma 90.00
_cell_formula_units_Z 8
_cell_length_a 12.303(3)
_cell_length_b 7.3293(15)
_cell_length_c 19.242(4)
_cell_measurement_reflns_used all
_cell_measurement_temperature 293(2)
_cell_measurement_theta_max 27.58
_cell_measurement_theta_min 3.40
_cell_volume 1735.1(7)
_computing_cell_refinement Denzo-SMN
_computing_data_collection 'Collect software, Nonius B.V. 1998'
_computing_data_reduction Scalepack
_computing_molecular_graphics 'SHELXP-97 (Sheldrick, 1997)'
_computing_publication_material 'WinGX publication routines (Farrugia, 1999)'
_computing_structure_refinement 'SHELXL-97 (Sheldrick, 1997)'
_computing_structure_solution 'SHELXS-97 (Sheldrick, 1997)'
_diffrn_ambient_temperature 293(2)
_diffrn_measured_fraction_theta_full 0.998
_diffrn_measured_fraction_theta_max 0.998
_diffrn_measurement_device 'Nonius KAPPA-CCD'
_diffrn_measurement_method '\w scans'
_diffrn_radiation_monochromator graphite
_diffrn_radiation_source 'fine-focus sealed tube'
_diffrn_radiation_type MoK\a
_diffrn_radiation_wavelength 0.71073
_diffrn_reflns_av_R_equivalents 0.3007
_diffrn_reflns_av_sigmaI/netI 0.1963
_diffrn_reflns_limit_h_max 16
_diffrn_reflns_limit_h_min -12
_diffrn_reflns_limit_k_max 8
_diffrn_reflns_limit_k_min -9
_diffrn_reflns_limit_l_max 24
_diffrn_reflns_limit_l_min -24
_diffrn_reflns_number 10786
_diffrn_reflns_theta_full 27.58
_diffrn_reflns_theta_max 27.58
_diffrn_reflns_theta_min 3.40
_exptl_absorpt_coefficient_mu 0.184
_exptl_absorpt_correction_T_max none
_exptl_absorpt_correction_T_min none
_exptl_absorpt_correction_type none
_exptl_crystal_colour colorless
_exptl_crystal_density_diffrn 1.272
_exptl_crystal_density_method 'not measured'
_exptl_crystal_description prism
_exptl_crystal_F_000 696
_exptl_crystal_size_max 0.20
_exptl_crystal_size_mid 0.15
_exptl_crystal_size_min 0.15
_refine_diff_density_max 0.675
_refine_diff_density_min -0.752
_refine_diff_density_rms 0.142
_refine_ls_extinction_coef 0.011(4)
_refine_ls_extinction_expression Fc^*^=kFc[1+0.001xFc^2^\l^3^/sin(2\q)]^-1/4^
_refine_ls_extinction_method SHELXL
_refine_ls_goodness_of_fit_ref 1.062
_refine_ls_hydrogen_treatment mixed
_refine_ls_matrix_type full
_refine_ls_number_parameters 103
_refine_ls_number_reflns 2005
_refine_ls_number_restraints 0
_refine_ls_restrained_S_all 1.062
_refine_ls_R_factor_all 0.2723
_refine_ls_R_factor_gt 0.1373
_refine_ls_shift/su_max 0.004
_refine_ls_shift/su_mean 0.001
_refine_ls_structure_factor_coef Fsqd
_refine_ls_weighting_details 'calc w=1/[\s^2^(Fo^2^)+(0.1071P)^2^+10.8501P] where P=(Fo^2^+2Fc^2^)/3'
_refine_ls_weighting_scheme calc
_refine_ls_wR_factor_gt 0.2669
_refine_ls_wR_factor_ref 0.3382
_reflns_number_gt 868
_reflns_number_total 2005
_reflns_threshold_expression >2sigma(I)
_cod_data_source_file b417652a.txt
_cod_data_source_block pbca2
_cod_original_cell_volume 1735.2(6)
_cod_original_sg_symbol_H-M Pbca
_cod_database_code 7008139

loop_
_symmetry_equiv_pos_as_xyz
'x, y, z'
'-x+1/2, -y, z+1/2'
'x+1/2, -y+1/2, -z'
'-x, y+1/2, -z+1/2'
'-x, -y, -z'
'x-1/2, y, -z-1/2'
'-x-1/2, y-1/2, z'
'x, -y-1/2, z-1/2'

loop_
_atom_site_label
_atom_site_type_symbol
_atom_site_fract_x
_atom_site_fract_y
_atom_site_fract_z
_atom_site_U_iso_or_equiv
_atom_site_adp_type
_atom_site_occupancy
_atom_site_symmetry_multiplicity
_atom_site_calc_flag
_atom_site_refinement_flags
_atom_site_disorder_assembly
_atom_site_disorder_group
C1 C -0.0204(6) 0.1732(11) 0.6199(4) 0.0294(18) Uani 1 1 d . . .
C2 C -0.1286(7) 0.1429(11) 0.6349(4) 0.035(2) Uani 1 1 d . . .
H2 H -0.1709 0.0755 0.6042 0.042 Uiso 1 1 calc R . .
C3 C -0.1755(7) 0.2115(11) 0.6954(4) 0.038(2) Uani 1 1 d . . .
H3 H -0.2481 0.1896 0.7061 0.045 Uiso 1 1 calc R . .
C4 C -0.1107(7) 0.3125(11) 0.7387(4) 0.037(2) Uani 1 1 d . . .
C5 C -0.0042(8) 0.3462(12) 0.7253(4) 0.043(2) Uani 1 1 d . . .
H5 H 0.0371 0.4163 0.7556 0.051 Uiso 1 1 calc R . .
C6 C 0.0416(7) 0.2746(10) 0.6658(4) 0.0333(19) Uani 1 1 d . . .
H6 H 0.1148 0.2948 0.6565 0.040 Uiso 1 1 calc R . .
C7 C -0.1822(6) 0.2482(12) 0.4641(4) 0.0364(19) Uani 1 1 d . . .
H7A H -0.1911 0.3370 0.5003 0.055 Uiso 1 1 calc R . .
H7B H -0.2304 0.1473 0.4722 0.055 Uiso 1 1 calc R . .
H7C H -0.1989 0.3029 0.4200 0.055 Uiso 1 1 calc R . .
C8 C 0.0740(7) 0.3050(11) 0.4131(5) 0.043(2) Uani 1 1 d . . .
H8A H 0.0802 0.4233 0.4341 0.065 Uiso 1 1 calc R . .
H8B H 0.0512 0.3182 0.3656 0.065 Uiso 1 1 calc R . .
H8C H 0.1432 0.2446 0.4145 0.065 Uiso 1 1 calc R . .
N1 N 0.0273(5) 0.1021(8) 0.5571(3) 0.0300(16) Uani 1 1 d . . .
F4 F -0.1579(5) 0.3802(7) 0.7980(3) 0.0572(16) Uani 1 1 d . . .
Al1 Al -0.03235(19) 0.1615(3) 0.46348(12) 0.0313(7) Uani 1 1 d . . .

loop_
_atom_site_aniso_label
_atom_site_aniso_U_11
_atom_site_aniso_U_22
_atom_site_aniso_U_33
_atom_site_aniso_U_23
_atom_site_aniso_U_13
_atom_site_aniso_U_12
C1 0.032(5) 0.029(4) 0.027(4) -0.004(3) 0.005(3) 0.006(4)
C2 0.032(5) 0.034(5) 0.038(5) 0.003(4) -0.004(4) 0.000(4)
C3 0.024(4) 0.042(5) 0.048(6) 0.000(4) 0.007(4) 0.002(4)
C4 0.041(5) 0.042(5) 0.029(5) -0.016(4) 0.004(4) 0.006(4)
C5 0.048(6) 0.035(5) 0.044(5) -0.005(4) -0.004(4) 0.000(4)
C6 0.043(5) 0.028(4) 0.028(4) -0.002(3) -0.006(4) -0.003(4)
C7 0.029(5) 0.034(4) 0.046(5) -0.007(4) 0.000(4) 0.002(4)
C8 0.045(5) 0.036(5) 0.048(6) -0.004(4) 0.000(4) -0.008(4)
N1 0.026(4) 0.030(3) 0.034(4) 0.002(3) 0.003(3) 0.003(3)
F4 0.068(4) 0.056(4) 0.048(3) -0.009(3) 0.012(3) 0.004(3)
Al1 0.0260(13) 0.0330(13) 0.0350(14) 0.0021(11) -0.0010(11) 0.0020(10)

loop_
_atom_type_symbol
_atom_type_description
_atom_type_scat_dispersion_real
_atom_type_scat_dispersion_imag
_atom_type_scat_source
C C 0.0033 0.0016 'International Tables Vol C Tables 4.2.6.8 and 6.1.1.4'
H H 0.0000 0.0000 'International Tables Vol C Tables 4.2.6.8 and 6.1.1.4'
N N 0.0061 0.0033 'International Tables Vol C Tables 4.2.6.8 and 6.1.1.4'
F F 0.0171 0.0103 'International Tables Vol C Tables 4.2.6.8 and 6.1.1.4'
Al Al 0.0645 0.0514 'International Tables Vol C Tables 4.2.6.8 and 6.1.1.4'

loop_
_geom_angle_atom_site_label_1
_geom_angle_atom_site_label_2
_geom_angle_atom_site_label_3
_geom_angle
_geom_angle_site_symmetry_1
_geom_angle_site_symmetry_3
_geom_angle_publ_flag
C2 C1 C6 119.0(7) . . ?
C2 C1 N1 120.6(7) . . ?
C6 C1 N1 120.4(7) . . ?
C1 C2 C3 121.1(8) . . ?
C4 C3 C2 117.5(7) . . ?
C5 C4 C3 123.0(7) . . ?
C5 C4 F4 120.0(7) . . ?
C3 C4 F4 117.0(8) . . ?
C4 C5 C6 118.9(8) . . ?
C5 C6 C1 120.6(8) . . ?
C1 N1 Al1 122.4(5) . 5_556 ?
C1 N1 Al1 122.0(5) . . ?
Al1 N1 Al1 92.5(3) 5_556 . ?
C8 Al1 C7 117.6(4) . . ?
C8 Al1 N1 114.2(3) . 5_556 ?
C7 Al1 N1 110.5(3) . 5_556 ?
C8 Al1 N1 108.8(3) . . ?
C7 Al1 N1 114.4(3) . . ?
N1 Al1 N1 87.5(3) 5_556 . ?
C8 Al1 Al1 120.4(3) . 5_556 ?
C7 Al1 Al1 121.9(3) . 5_556 ?
N1 Al1 Al1 44.02(19) 5_556 5_556 ?
N1 Al1 Al1 43.46(19) . 5_556 ?

loop_
_geom_bond_atom_site_label_1
_geom_bond_atom_site_label_2
_geom_bond_distance
_geom_bond_site_symmetry_2
_geom_bond_publ_flag
C1 C2 1.380(11) . ?
C1 C6 1.383(10) . ?
C1 N1 1.441(9) . ?
C2 C3 1.394(11) . ?
C3 C4 1.369(11) . ?
C4 C5 1.358(12) . ?
C4 F4 1.373(9) . ?
C5 C6 1.379(11) . ?
C7 Al1 1.950(7) . ?
C8 Al1 1.939(9) . ?
N1 Al1 1.973(7) 5_556 ?
N1 Al1 1.993(6) . ?
Al1 N1 1.973(7) 5_556 ?
Al1 Al1 2.866(5) 5_556 ?
